data_7226330
loop_
_publ_author_name
'Su, Padi Yi-Syong'
'Chang, Chia-Ju'
'Lee, Kwang-Ming'

_publ_section_title
;
 C--H&#x22EF;O or N--H&#x22EF;O hydrogen bonded biomimetic dimerized
 rectangular secondary structural motifs formed by L-shaped fatty
 acid-substituted nicotinamide salts with PF6&#x2212;, BF4&#x2212;,
 NO3&#x2212;and Br&#x2212;anions
;
_journal_issue 39
_journal_name_full CrystEngComm
_journal_page_first 7516
_journal_paper_doi 10.1039/C6CE01511E
_journal_volume 18
_journal_year 2016
_chemical_formula_sum 'C17 H27 F6 N2 O3 P'
_chemical_formula_weight 452.38
_chemical_name_systematic
; 
 ? 
;
_space_group_IT_number 2
_symmetry_cell_setting triclinic
_symmetry_space_group_name_Hall '-P 1'
_symmetry_space_group_name_H-M 'P -1'
_atom_sites_solution_hydrogens geom
_atom_sites_solution_primary direct
_atom_sites_solution_secondary difmap
_audit_creation_method SHELXL-97
_audit_update_record
;
2016-06-20 deposited with the CCDC.
2016-08-17 downloaded from the CCDC.
;
_cell_angle_alpha 99.873(15)
_cell_angle_beta 93.890(15)
_cell_angle_gamma 105.674(14)
_cell_formula_units_Z 2
_cell_length_a 6.241(4)
_cell_length_b 9.506(7)
_cell_length_c 18.651(13)
_cell_measurement_reflns_used 4224
_cell_measurement_temperature 100(2)
_cell_measurement_theta_max 26.6185
_cell_measurement_theta_min 2.7207
_cell_volume 1042.0(13)
_computing_cell_refinement 'SAINT V8.34A (Bruker AXS Inc., 2013)'
_computing_data_collection 'APEX2 (Bruker AXS, 2010)'
_computing_data_reduction 'SAINT V8.34A (Bruker AXS Inc., 2013)'
_computing_structure_refinement 'SHELXL-97 (Sheldrick, 1997)'
_computing_structure_solution 'SHELXS-97 (Sheldrick, 1990)'
_diffrn_ambient_temperature 100(2)
_diffrn_measured_fraction_theta_full 0.963
_diffrn_measured_fraction_theta_max 0.963
_diffrn_measurement_device_type 'Bruker APEX-II CCD'
_diffrn_measurement_method '\f and \w scans'
_diffrn_radiation_monochromator graphite
_diffrn_radiation_source 'fine-focus sealed tube'
_diffrn_radiation_type MoK\a
_diffrn_radiation_wavelength 0.71073
_diffrn_reflns_av_R_equivalents 0.0555
_diffrn_reflns_av_sigmaI/netI 0.0613
_diffrn_reflns_limit_h_max 7
_diffrn_reflns_limit_h_min -5
_diffrn_reflns_limit_k_max 11
_diffrn_reflns_limit_k_min -12
_diffrn_reflns_limit_l_max 23
_diffrn_reflns_limit_l_min -23
_diffrn_reflns_number 13906
_diffrn_reflns_theta_full 26.82
_diffrn_reflns_theta_max 26.82
_diffrn_reflns_theta_min 1.12
_exptl_absorpt_coefficient_mu 0.205
_exptl_absorpt_correction_T_max 0.9485
_exptl_absorpt_correction_T_min 0.5427
_exptl_absorpt_correction_type multi-scan
_exptl_absorpt_process_details 'SADABS V2014/4 (Bruker AXS Inc.)'
_exptl_crystal_colour Colorless
_exptl_crystal_density_diffrn 1.442
_exptl_crystal_density_meas ?
_exptl_crystal_density_method 'not measured'
_exptl_crystal_description Columnar
_exptl_crystal_F_000 472
_exptl_crystal_size_max 0.20
_exptl_crystal_size_mid 0.05
_exptl_crystal_size_min 0.03
_refine_diff_density_max 0.377
_refine_diff_density_min -0.523
_refine_diff_density_rms 0.115
_refine_ls_extinction_method none
_refine_ls_goodness_of_fit_ref 1.086
_refine_ls_hydrogen_treatment mixed
_refine_ls_matrix_type full
_refine_ls_number_parameters 263
_refine_ls_number_reflns 4303
_refine_ls_number_restraints 0
_refine_ls_restrained_S_all 1.086
_refine_ls_R_factor_all 0.1085
_refine_ls_R_factor_gt 0.0748
_refine_ls_shift/su_max 0.000
_refine_ls_shift/su_mean 0.000
_refine_ls_structure_factor_coef Fsqd
_refine_ls_weighting_details 'calc w=1/[\s^2^(Fo^2^)+(0.1366P)^2^+0.3654P] where P=(Fo^2^+2Fc^2^)/3'
_refine_ls_weighting_scheme calc
_refine_ls_wR_factor_gt 0.2235
_refine_ls_wR_factor_ref 0.2456
_reflns_number_gt 2786
_reflns_number_total 4303
_reflns_threshold_expression >2sigma(I)
_cod_data_source_file c6ce01511e1.cif
_cod_data_source_block niapf6
_cod_depositor_comments
;
The following automatic conversions were performed:

'_symmetry_cell_setting' value 'Triclinic' changed to 'triclinic'
according to
/usr/data/users/saulius/crontab/automatic-downloads/rss-feeds/RSC/lib/dictionaries/cif_core.dic
dictionary named 'cif_core.dic' version 2.4.2 from 2011-04-26.

'_exptl_crystal_density_meas' value 'not measured' was changed to '?'
- the value is perceived as not measured.

Automatic conversion script
Id: cif_fix_values 4268 2015-11-12 08:31:59Z antanas 

 Adding full bibliography for 7226330--7226333.cif.
;
_cod_original_cell_volume 1042.0(12)
_cod_original_sg_symbol_H-M P-1
_cod_database_code 7226330

loop_
_symmetry_equiv_pos_as_xyz
'x, y, z'
'-x, -y, -z'

loop_
_atom_site_label
_atom_site_type_symbol
_atom_site_fract_x
_atom_site_fract_y
_atom_site_fract_z
_atom_site_U_iso_or_equiv
_atom_site_adp_type
_atom_site_occupancy
_atom_site_symmetry_multiplicity
_atom_site_calc_flag
_atom_site_refinement_flags
P1 P 0.31441(15) 0.17201(11) 0.41246(5) 0.0441(3) Uani 1 1 d .
F1 F 0.5641(4) 0.1604(4) 0.41842(15) 0.0815(9) Uani 1 1 d .
F2 F 0.0675(4) 0.1830(4) 0.40564(16) 0.0832(9) Uani 1 1 d .
F3 F 0.2278(6) 0.0071(3) 0.36537(18) 0.0908(10) Uani 1 1 d .
F4 F 0.4011(7) 0.3333(4) 0.4596(3) 0.1337(16) Uani 1 1 d .
F5 F 0.2784(5) 0.1075(5) 0.48483(16) 0.1099(13) Uani 1 1 d .
F6 F 0.3535(5) 0.2339(4) 0.33830(17) 0.0852(10) Uani 1 1 d .
O1 O 0.3804(5) 0.3634(3) 0.72101(17) 0.0585(8) Uani 1 1 d .
O2 O -0.0939(5) 0.9432(3) 1.22058(16) 0.0567(8) Uani 1 1 d .
O3 O -0.0078(5) 0.7315(3) 1.22234(17) 0.0584(8) Uani 1 1 d .
H3A H -0.1340 0.7060 1.2373 0.088 Uiso 1 1 calc R
N1 N 1.0015(4) 0.5684(3) 0.67702(14) 0.0337(6) Uani 1 1 d .
N2 N 0.3641(6) 0.1413(4) 0.6530(2) 0.0655(11) Uani 1 1 d .
H2B H 0.2370 0.0970 0.6680 0.079 Uiso 1 1 calc R
H2A H 0.4274 0.0896 0.6218 0.079 Uiso 1 1 calc R
C1 C 0.7979(5) 0.4968(3) 0.69148(18) 0.0329(7) Uani 1 1 d .
H1 H 0.7333 0.5431 0.7301 0.039 Uiso 1 1 calc R
C2 C 0.6787(5) 0.3571(4) 0.65163(18) 0.0353(7) Uani 1 1 d .
C3 C 0.7708(6) 0.2946(4) 0.59317(19) 0.0403(8) Uani 1 1 d .
H3 H 0.6922 0.1998 0.5642 0.048 Uiso 1 1 calc R
C4 C 0.9774(6) 0.3713(4) 0.5775(2) 0.0494(10) Uani 1 1 d .
H4 H 1.0409 0.3302 0.5370 0.059 Uiso 1 1 calc R
C5 C 1.0913(6) 0.5064(4) 0.6202(2) 0.0445(9) Uani 1 1 d .
H5 H 1.2355 0.5574 0.6098 0.053 Uiso 1 1 calc R
C6 C 1.1294(6) 0.7146(4) 0.7243(2) 0.0410(8) Uani 1 1 d .
H6B H 1.0242 0.7730 0.7387 0.049 Uiso 1 1 calc R
H6A H 1.2377 0.7716 0.6959 0.049 Uiso 1 1 calc R
C7 C 1.2554(6) 0.6945(4) 0.7931(2) 0.0453(9) Uani 1 1 d .
H7B H 1.3608 0.7922 0.8168 0.054 Uiso 1 1 calc R
H7A H 1.3460 0.6261 0.7779 0.054 Uiso 1 1 calc R
C8 C 1.1109(6) 0.6337(4) 0.8505(2) 0.0444(9) Uani 1 1 d .
H8B H 0.9995 0.5385 0.8266 0.053 Uiso 1 1 calc R
H8A H 1.2083 0.6119 0.8887 0.053 Uiso 1 1 calc R
C9 C 0.9883(7) 0.7383(4) 0.8870(2) 0.0496(10) Uani 1 1 d .
H9B H 0.8981 0.7650 0.8486 0.060 Uiso 1 1 calc R
H9A H 1.1001 0.8311 0.9135 0.060 Uiso 1 1 calc R
C10 C 0.8348(7) 0.6744(4) 0.9405(2) 0.0492(9) Uani 1 1 d .
H10B H 0.7127 0.5880 0.9132 0.059 Uiso 1 1 calc R
H10A H 0.9211 0.6380 0.9761 0.059 Uiso 1 1 calc R
C11 C 0.7329(7) 0.7866(4) 0.9821(2) 0.0529(10) Uani 1 1 d .
H11B H 0.6503 0.8245 0.9462 0.063 Uiso 1 1 calc R
H11A H 0.8557 0.8721 1.0098 0.063 Uiso 1 1 calc R
C12 C 0.5745(6) 0.7266(4) 1.0352(2) 0.0476(9) Uani 1 1 d .
H12B H 0.6554 0.6880 1.0712 0.057 Uiso 1 1 calc R
H12A H 0.4490 0.6426 1.0078 0.057 Uiso 1 1 calc R
C13 C 0.4808(7) 0.8455(4) 1.0758(2) 0.0498(9) Uani 1 1 d .
H13B H 0.6064 0.9262 1.1054 0.060 Uiso 1 1 calc R
H13A H 0.4102 0.8889 1.0393 0.060 Uiso 1 1 calc R
C14 C 0.3098(6) 0.7886(4) 1.1257(2) 0.0460(9) Uani 1 1 d .
H14B H 0.1792 0.7121 1.0960 0.055 Uiso 1 1 calc R
H14A H 0.3770 0.7407 1.1608 0.055 Uiso 1 1 calc R
C15 C 0.2310(7) 0.9120(4) 1.1678(2) 0.0574(11) Uani 1 1 d .
H15B H 0.3553 0.9751 1.2052 0.069 Uiso 1 1 calc R
H15A H 0.2014 0.9750 1.1333 0.069 Uiso 1 1 calc R
C16 C 0.0259(6) 0.8657(4) 1.2055(2) 0.0424(8) Uani 1 1 d .
C17 C 0.4608(6) 0.2863(4) 0.6776(2) 0.0399(8) Uani 1 1 d .

loop_
_atom_site_aniso_label
_atom_site_aniso_U_11
_atom_site_aniso_U_22
_atom_site_aniso_U_33
_atom_site_aniso_U_23
_atom_site_aniso_U_13
_atom_site_aniso_U_12
P1 0.0412(5) 0.0482(6) 0.0443(6) 0.0067(5) 0.0109(4) 0.0151(4)
F1 0.0552(15) 0.128(3) 0.0765(18) 0.0252(18) 0.0145(13) 0.0464(16)
F2 0.0526(15) 0.127(3) 0.087(2) 0.0374(19) 0.0244(14) 0.0401(16)
F3 0.111(2) 0.0556(17) 0.092(2) -0.0043(16) -0.0102(18) 0.0173(16)
F4 0.112(3) 0.074(2) 0.178(4) -0.059(3) 0.007(3) 0.018(2)
F5 0.083(2) 0.191(4) 0.0639(19) 0.065(2) 0.0183(16) 0.028(2)
F6 0.0707(17) 0.121(3) 0.092(2) 0.066(2) 0.0338(15) 0.0406(17)
O1 0.0550(16) 0.0378(14) 0.084(2) 0.0072(14) 0.0370(15) 0.0123(12)
O2 0.0637(17) 0.0430(16) 0.071(2) 0.0168(14) 0.0199(15) 0.0221(14)
O3 0.0639(18) 0.0390(15) 0.085(2) 0.0239(14) 0.0414(16) 0.0203(13)
N1 0.0360(13) 0.0338(15) 0.0340(15) 0.0071(12) 0.0116(11) 0.0126(11)
N2 0.070(2) 0.0392(19) 0.076(3) -0.0023(18) 0.035(2) -0.0003(17)
C1 0.0388(16) 0.0310(17) 0.0332(17) 0.0087(14) 0.0119(13) 0.0139(14)
C2 0.0369(16) 0.0342(18) 0.0367(18) 0.0062(15) 0.0049(14) 0.0138(14)
C3 0.0489(19) 0.0370(19) 0.0343(19) 0.0007(15) 0.0050(15) 0.0153(16)
C4 0.055(2) 0.057(2) 0.040(2) 0.0006(18) 0.0179(17) 0.0231(19)
C5 0.0420(18) 0.053(2) 0.042(2) 0.0078(18) 0.0176(16) 0.0162(17)
C6 0.0420(18) 0.0292(17) 0.050(2) 0.0075(16) 0.0174(16) 0.0042(14)
C7 0.0367(17) 0.042(2) 0.050(2) -0.0018(17) 0.0073(16) 0.0062(15)
C8 0.0476(19) 0.0360(19) 0.044(2) 0.0015(17) 0.0030(16) 0.0080(16)
C9 0.062(2) 0.0327(19) 0.050(2) 0.0046(17) 0.0228(19) 0.0065(17)
C10 0.062(2) 0.037(2) 0.045(2) 0.0088(17) 0.0159(18) 0.0046(17)
C11 0.064(2) 0.045(2) 0.049(2) 0.0108(19) 0.0243(19) 0.0093(19)
C12 0.055(2) 0.044(2) 0.042(2) 0.0113(17) 0.0158(17) 0.0079(17)
C13 0.059(2) 0.045(2) 0.046(2) 0.0123(18) 0.0182(18) 0.0100(18)
C14 0.055(2) 0.043(2) 0.042(2) 0.0125(17) 0.0135(17) 0.0121(17)
C15 0.073(3) 0.036(2) 0.064(3) 0.0148(19) 0.032(2) 0.0082(19)
C16 0.052(2) 0.0305(18) 0.042(2) 0.0034(15) 0.0116(16) 0.0082(15)
C17 0.0419(17) 0.0357(19) 0.044(2) 0.0098(16) 0.0100(15) 0.0117(15)

loop_
_atom_type_symbol
_atom_type_description
_atom_type_scat_dispersion_real
_atom_type_scat_dispersion_imag
_atom_type_scat_source
C C 0.0033 0.0016 'International Tables Vol C Tables 4.2.6.8 and 6.1.1.4'
H H 0.0000 0.0000 'International Tables Vol C Tables 4.2.6.8 and 6.1.1.4'
N N 0.0061 0.0033 'International Tables Vol C Tables 4.2.6.8 and 6.1.1.4'
O O 0.0106 0.0060 'International Tables Vol C Tables 4.2.6.8 and 6.1.1.4'
F F 0.0171 0.0103 'International Tables Vol C Tables 4.2.6.8 and 6.1.1.4'
P P 0.1023 0.0942 'International Tables Vol C Tables 4.2.6.8 and 6.1.1.4'

loop_
_geom_angle_atom_site_label_1
_geom_angle_atom_site_label_2
_geom_angle_atom_site_label_3
_geom_angle
F4 P1 F2 91.13(19)
F4 P1 F5 89.8(3)
F2 P1 F5 90.83(17)
F4 P1 F1 89.24(19)
F2 P1 F1 179.38(16)
F5 P1 F1 89.67(17)
F4 P1 F3 179.2(2)
F2 P1 F3 89.34(18)
F5 P1 F3 89.6(2)
F1 P1 F3 90.30(17)
F4 P1 F6 91.3(2)
F2 P1 F6 90.12(15)
F5 P1 F6 178.53(19)
F1 P1 F6 89.37(15)
F3 P1 F6 89.32(19)
C16 O3 H3A 109.5
C1 N1 C5 119.6(3)
C1 N1 C6 120.0(2)
C5 N1 C6 120.5(3)
C17 N2 H2B 120.0
C17 N2 H2A 120.0
H2B N2 H2A 120.0
N1 C1 C2 121.9(3)
N1 C1 H1 119.1
C2 C1 H1 119.1
C3 C2 C1 118.2(3)
C3 C2 C17 126.0(3)
C1 C2 C17 115.8(3)
C4 C3 C2 119.3(3)
C4 C3 H3 120.3
C2 C3 H3 120.3
C5 C4 C3 120.1(3)
C5 C4 H4 120.0
C3 C4 H4 120.0
N1 C5 C4 120.9(3)
N1 C5 H5 119.6
C4 C5 H5 119.6
N1 C6 C7 111.8(3)
N1 C6 H6B 109.3
C7 C6 H6B 109.3
N1 C6 H6A 109.3
C7 C6 H6A 109.3
H6B C6 H6A 107.9
C6 C7 C8 116.2(3)
C6 C7 H7B 108.2
C8 C7 H7B 108.2
C6 C7 H7A 108.2
C8 C7 H7A 108.2
H7B C7 H7A 107.4
C9 C8 C7 114.1(3)
C9 C8 H8B 108.7
C7 C8 H8B 108.7
C9 C8 H8A 108.7
C7 C8 H8A 108.7
H8B C8 H8A 107.6
C8 C9 C10 114.1(3)
C8 C9 H9B 108.7
C10 C9 H9B 108.7
C8 C9 H9A 108.7
C10 C9 H9A 108.7
H9B C9 H9A 107.6
C11 C10 C9 113.0(3)
C11 C10 H10B 109.0
C9 C10 H10B 109.0
C11 C10 H10A 109.0
C9 C10 H10A 109.0
H10B C10 H10A 107.8
C10 C11 C12 114.8(3)
C10 C11 H11B 108.6
C12 C11 H11B 108.6
C10 C11 H11A 108.6
C12 C11 H11A 108.6
H11B C11 H11A 107.5
C11 C12 C13 112.0(3)
C11 C12 H12B 109.2
C13 C12 H12B 109.2
C11 C12 H12A 109.2
C13 C12 H12A 109.2
H12B C12 H12A 107.9
C14 C13 C12 114.1(3)
C14 C13 H13B 108.7
C12 C13 H13B 108.7
C14 C13 H13A 108.7
C12 C13 H13A 108.7
H13B C13 H13A 107.6
C15 C14 C13 112.1(3)
C15 C14 H14B 109.2
C13 C14 H14B 109.2
C15 C14 H14A 109.2
C13 C14 H14A 109.2
H14B C14 H14A 107.9
C16 C15 C14 116.7(3)
C16 C15 H15B 108.1
C14 C15 H15B 108.1
C16 C15 H15A 108.1
C14 C15 H15A 108.1
H15B C15 H15A 107.3
O2 C16 O3 123.0(3)
O2 C16 C15 123.3(3)
O3 C16 C15 113.7(3)
O1 C17 N2 122.8(3)
O1 C17 C2 118.8(3)
N2 C17 C2 118.4(3)

loop_
_geom_bond_atom_site_label_1
_geom_bond_atom_site_label_2
_geom_bond_distance
P1 F4 1.563(3)
P1 F2 1.571(3)
P1 F5 1.581(3)
P1 F1 1.590(3)
P1 F3 1.590(3)
P1 F6 1.602(3)
O1 C17 1.223(4)
O2 C16 1.199(4)
O3 C16 1.330(4)
O3 H3A 0.8400
N1 C1 1.339(4)
N1 C5 1.354(4)
N1 C6 1.494(4)
N2 C17 1.331(5)
N2 H2B 0.8800
N2 H2A 0.8800
C1 C2 1.387(5)
C1 H1 0.9500
C2 C3 1.386(4)
C2 C17 1.498(5)
C3 C4 1.377(5)
C3 H3 0.9500
C4 C5 1.366(5)
C4 H4 0.9500
C5 H5 0.9500
C6 C7 1.526(6)
C6 H6B 0.9900
C6 H6A 0.9900
C7 C8 1.536(5)
C7 H7B 0.9900
C7 H7A 0.9900
C8 C9 1.513(5)
C8 H8B 0.9900
C8 H8A 0.9900
C9 C10 1.519(5)
C9 H9B 0.9900
C9 H9A 0.9900
C10 C11 1.514(5)
C10 H10B 0.9900
C10 H10A 0.9900
C11 C12 1.519(5)
C11 H11B 0.9900
C11 H11A 0.9900
C12 C13 1.522(5)
C12 H12B 0.9900
C12 H12A 0.9900
C13 C14 1.515(5)
C13 H13B 0.9900
C13 H13A 0.9900
C14 C15 1.510(5)
C14 H14B 0.9900
C14 H14A 0.9900
C15 C16 1.501(5)
C15 H15B 0.9900
C15 H15A 0.9900
